data_7123118
loop_
_publ_author_name
'Kamlar, Martin'
'Franc, Michael'
'Cisarova, Ivana'
'Gyepes, Robert'
'Vesely, Jan'

_publ_section_title
;
 Formal [3+2] cycloaddition of vinylcyclopropane azlactones to enals using
 synergistic catalysis
;
_journal_name_full 'Chemical Communications'
_journal_paper_doi 10.1039/C8CC06500D
_journal_year 2019
_chemical_absolute_configuration ad
_chemical_compound_source 'synthesized by the authors'
_chemical_formula_moiety '2(C29 H22 N6 O6), C H2 Cl2'
_chemical_formula_sum 'C59 H46 Cl2 N12 O12'
_chemical_formula_weight 1185.98
_space_group_crystal_system triclinic
_space_group_IT_number 1
_space_group_name_Hall 'P 1'
_space_group_name_H-M_alt 'P 1'
_symmetry_space_group_name_Hall 'P 1'
_symmetry_space_group_name_H-M 'P 1'
_atom_sites_solution_hydrogens geom
_audit_creation_method SHELXL-2018/1
_audit_update_record
;
2019-02-18 deposited with the CCDC.    2019-03-05 downloaded from the CCDC.
;
_cell_angle_alpha 95.057(4)
_cell_angle_beta 95.843(4)
_cell_angle_gamma 90.981(4)
_cell_formula_units_Z 2
_cell_length_a 11.0997(8)
_cell_length_b 11.2837(8)
_cell_length_c 22.4561(16)
_cell_measurement_reflns_used 9901
_cell_measurement_temperature 120(2)
_cell_measurement_theta_max 63.9152
_cell_measurement_theta_min 3.9343
_cell_volume 2786.1(3)
_computing_cell_refinement 'SAINT V8.38A (Bruker AXS Inc., 2017)'
_computing_data_collection 'Bruker Instrument Service vV6.2.9'
_computing_data_reduction 'SAINT V8.38A (Bruker AXS Inc., 2017)'
_computing_structure_refinement 'SHELXL-2018/1 (Sheldrick, 2018)'
_computing_structure_solution 'SHELXT 2014/5 (Sheldrick, 2014)'
_diffrn_ambient_temperature 120(2)
_diffrn_measured_fraction_theta_full 0.985
_diffrn_measured_fraction_theta_max 0.985
_diffrn_measurement_device_type 'Bruker D8 VENTURE Kappa Duo PHOTON 100 CMOS'
_diffrn_measurement_method '\f and \w scans'
_diffrn_radiation_monochromator 'Helios Cu  multilayer optic'
_diffrn_radiation_type CuK\a
_diffrn_radiation_wavelength 1.54178
_diffrn_reflns_av_R_equivalents 0.0625
_diffrn_reflns_av_unetI/netI 0.0769
_diffrn_reflns_Laue_measured_fraction_full 0.985
_diffrn_reflns_Laue_measured_fraction_max 0.985
_diffrn_reflns_limit_h_max 12
_diffrn_reflns_limit_h_min -12
_diffrn_reflns_limit_k_max 13
_diffrn_reflns_limit_k_min -12
_diffrn_reflns_limit_l_max 26
_diffrn_reflns_limit_l_min -26
_diffrn_reflns_number 37346
_diffrn_reflns_point_group_measured_fraction_full 0.914
_diffrn_reflns_point_group_measured_fraction_max 0.914
_diffrn_reflns_theta_full 64.172
_diffrn_reflns_theta_max 64.172
_diffrn_reflns_theta_min 3.934
_diffrn_source 'I\mS  micro-focus sealed tube'
_exptl_absorpt_coefficient_mu 1.690
_exptl_absorpt_correction_T_max 0.93
_exptl_absorpt_correction_T_min 0.85
_exptl_absorpt_correction_type multi-scan
_exptl_absorpt_process_details
;
SADABS-2016/2 - Bruker AXS area detector scaling and absorption correction
;
_exptl_crystal_colour yellow
_exptl_crystal_density_diffrn 1.414
_exptl_crystal_description prism
_exptl_crystal_F_000 1228
_exptl_crystal_size_max 0.391
_exptl_crystal_size_mid 0.198
_exptl_crystal_size_min 0.118
_refine_diff_density_max 0.506
_refine_diff_density_min -0.693
_refine_diff_density_rms 0.083
_refine_ls_abs_structure_details
;
 Flack x determined using 5372 quotients [(I+)-(I-)]/[(I+)+(I-)]
 (Parsons, Flack and Wagner, Acta Cryst. B69 (2013) 249-259).
;
_refine_ls_abs_structure_Flack 0.01(4)
_refine_ls_extinction_method none
_refine_ls_goodness_of_fit_ref 1.028
_refine_ls_hydrogen_treatment constr
_refine_ls_matrix_type full
_refine_ls_number_parameters 1531
_refine_ls_number_reflns 16971
_refine_ls_number_restraints 3
_refine_ls_restrained_S_all 1.027
_refine_ls_R_factor_all 0.0969
_refine_ls_R_factor_gt 0.0862
_refine_ls_shift/su_max 0.000
_refine_ls_shift/su_mean 0.000
_refine_ls_structure_factor_coef Fsqd
_refine_ls_weighting_details 'w=1/[\s^2^(Fo^2^)+(0.1693P)^2^+2.1102P] where P=(Fo^2^+2Fc^2^)/3'
_refine_ls_weighting_scheme calc
_refine_ls_wR_factor_gt 0.2326
_refine_ls_wR_factor_ref 0.2439
_reflns_Friedel_coverage 0.856
_reflns_Friedel_fraction_full 0.843
_reflns_Friedel_fraction_max 0.843
_reflns_number_gt 14507
_reflns_number_total 16971
_reflns_threshold_expression 'I > 2\s(I)'
_cod_data_source_file c8cc06500d2.cif
_cod_data_source_block fm56_vesely
_cod_database_code 7123118
_shelx_shelxl_version_number 2018/1
_shelx_space_group_comment
;
The symmetry employed for this shelxl refinement is uniquely defined
by the following loop, which should always be used as a source of
symmetry information in preference to the above space-group names.
They are only intended as comments.
;
_shelx_estimated_absorpt_t_min 0.558
_shelx_estimated_absorpt_t_max 0.826

loop_
_space_group_symop_operation_xyz
'x, y, z'

loop_
_atom_site_label
_atom_site_type_symbol
_atom_site_fract_x
_atom_site_fract_y
_atom_site_fract_z
_atom_site_U_iso_or_equiv
_atom_site_adp_type
_atom_site_occupancy
_atom_site_site_symmetry_order
_atom_site_calc_flag
_atom_site_refinement_flags_posn
_atom_site_refinement_flags_adp
O1A O -0.0715(5) 0.6795(5) 0.1071(2) 0.0382(13) Uani 1 1 d . .
O2A O -0.0460(5) 0.5518(5) 0.1783(3) 0.0394(13) Uani 1 1 d . .
O3A O 0.0722(6) 0.8422(6) 0.5481(3) 0.0452(15) Uani 1 1 d . .
O4A O 0.1731(7) 0.7886(6) 0.6283(3) 0.0520(16) Uani 1 1 d . .
O5A O 0.3449(7) 0.4095(7) 0.6371(3) 0.0624(19) Uani 1 1 d . .
O6A O 0.3140(6) 0.2768(6) 0.5612(3) 0.0483(15) Uani 1 1 d . .
N1A N -0.1689(6) 0.8297(6) 0.1541(3) 0.0341(14) Uani 1 1 d . .
N2A N -0.0107(6) 0.6579(6) 0.3938(3) 0.0322(14) Uani 1 1 d . .
N3A N 0.0264(6) 0.6937(6) 0.4534(3) 0.0333(15) Uani 1 1 d . .
H3A H 0.006962 0.763846 0.469418 0.040 Uiso 1 1 calc R U
N4A N 0.1302(7) 0.7663(7) 0.5768(3) 0.0379(16) Uani 1 1 d . .
N5A N 0.3004(7) 0.3760(7) 0.5861(3) 0.0412(17) Uani 1 1 d . .
N6A N 0.5074(7) 0.8912(7) 0.1946(5) 0.060(2) Uani 1 1 d . .
C1A C -0.1261(7) 0.7912(8) 0.1062(4) 0.0342(17) Uani 1 1 d . .
C2A C -0.0827(7) 0.6436(8) 0.1631(4) 0.0348(17) Uani 1 1 d . .
C3A C -0.1504(7) 0.7412(7) 0.1969(3) 0.0320(16) Uani 1 1 d . .
C4A C -0.0759(7) 0.7907(7) 0.2565(3) 0.0310(16) Uani 1 1 d . .
H4A H -0.110353 0.868793 0.269707 0.037 Uiso 1 1 calc R U
C5A C -0.1092(7) 0.7009(7) 0.2999(3) 0.0316(16) Uani 1 1 d . .
H5A H -0.072155 0.623461 0.287724 0.038 Uiso 1 1 calc R U
C6A C -0.2480(7) 0.6848(8) 0.2864(4) 0.0353(17) Uani 1 1 d . .
H6A H -0.273434 0.604141 0.296452 0.042 Uiso 1 1 calc R U
C7A C -0.2698(7) 0.6911(7) 0.2170(4) 0.0336(17) Uani 1 1 d . .
H7AA H -0.289809 0.610901 0.196409 0.040 Uiso 1 1 calc R U
H7AB H -0.337740 0.744006 0.206920 0.040 Uiso 1 1 calc R U
C8A C -0.1264(7) 0.8455(8) 0.0498(4) 0.0375(18) Uani 1 1 d . .
C9A C -0.0937(9) 0.7836(10) -0.0026(4) 0.048(2) Uani 1 1 d . .
H9A H -0.068893 0.703490 -0.002017 0.058 Uiso 1 1 calc R U
C10A C -0.0974(9) 0.8387(11) -0.0555(4) 0.054(3) Uani 1 1 d . .
H10A H -0.073179 0.797057 -0.090732 0.065 Uiso 1 1 calc R U
C11A C -0.1360(10) 0.9534(11) -0.0571(4) 0.056(3) Uani 1 1 d . .
H11A H -0.140646 0.990145 -0.093686 0.068 Uiso 1 1 calc R U
C12A C -0.1679(10) 1.0153(10) -0.0057(5) 0.057(3) Uani 1 1 d . .
H12A H -0.193468 1.095096 -0.006887 0.068 Uiso 1 1 calc R U
C13A C -0.1631(10) 0.9621(10) 0.0478(4) 0.051(2) Uani 1 1 d . .
H13A H -0.184890 1.005545 0.083100 0.062 Uiso 1 1 calc R U
C14A C 0.0561(7) 0.8125(7) 0.2491(3) 0.0299(15) Uani 1 1 d . .
C15A C 0.0887(7) 0.9163(7) 0.2246(3) 0.0309(16) Uani 1 1 d . .
H15A H 0.029477 0.974505 0.217304 0.037 Uiso 1 1 calc R U
C16A C 0.2047(7) 0.9361(7) 0.2109(4) 0.0347(17) Uani 1 1 d . .
H16A H 0.224935 1.006402 0.193344 0.042 Uiso 1 1 calc R U
C17A C 0.2923(7) 0.8524(7) 0.2230(4) 0.0346(17) Uani 1 1 d . .
C18A C 0.2619(7) 0.7497(7) 0.2496(4) 0.0368(18) Uani 1 1 d . .
H18A H 0.322289 0.693599 0.258929 0.044 Uiso 1 1 calc R U
C19A C 0.1463(7) 0.7299(7) 0.2620(4) 0.0339(17) Uani 1 1 d . .
H19A H 0.126374 0.659614 0.279674 0.041 Uiso 1 1 calc R U
C20A C 0.4129(8) 0.8731(8) 0.2076(5) 0.044(2) Uani 1 1 d . .
C21A C -0.0675(7) 0.7339(7) 0.3643(4) 0.0342(18) Uani 1 1 d . .
H21A H -0.083110 0.810144 0.382947 0.041 Uiso 1 1 calc R U
C22A C 0.0930(6) 0.6196(7) 0.4867(3) 0.0297(16) Uani 1 1 d . .
C23A C 0.1415(7) 0.6495(7) 0.5474(4) 0.0317(17) Uani 1 1 d . .
C24A C 0.2099(7) 0.5697(8) 0.5797(4) 0.0338(17) Uani 1 1 d . .
H24A H 0.243481 0.591746 0.619840 0.041 Uiso 1 1 calc R U
C25A C 0.2277(7) 0.4589(8) 0.5526(4) 0.0344(17) Uani 1 1 d . .
C26A C 0.1822(8) 0.4257(8) 0.4936(4) 0.0358(18) Uani 1 1 d . .
H26A H 0.196964 0.348591 0.475613 0.043 Uiso 1 1 calc R U
C27A C 0.1164(8) 0.5036(8) 0.4613(4) 0.0343(17) Uani 1 1 d . .
H27A H 0.085402 0.479673 0.420973 0.041 Uiso 1 1 calc R U
C28A C -0.3217(7) 0.7774(8) 0.3173(4) 0.0400(19) Uani 1 1 d . .
H28A H -0.299032 0.858691 0.316260 0.048 Uiso 1 1 calc R U
C29A C -0.4167(9) 0.7523(10) 0.3460(4) 0.050(2) Uani 1 1 d . .
H29A H -0.441596 0.671788 0.347804 0.060 Uiso 1 1 calc R U
H29B H -0.459769 0.814800 0.364702 0.060 Uiso 1 1 calc R U
O1B O 0.3763(6) 0.3263(6) 0.0996(3) 0.0478(15) Uani 1 1 d . .
O2B O 0.3049(5) 0.1677(5) 0.1403(3) 0.0404(13) Uani 1 1 d . .
O3B O 0.5456(6) 0.3820(5) 0.5337(3) 0.0404(13) Uani 1 1 d . .
O4B O 0.6258(6) 0.3194(6) 0.6158(3) 0.0445(15) Uani 1 1 d . .
O5B O 0.8048(8) -0.0590(6) 0.6198(3) 0.0597(19) Uani 1 1 d . .
O6B O 0.7900(7) -0.1830(6) 0.5403(3) 0.0542(17) Uani 1 1 d . .
N1B N 0.3806(6) 0.4721(6) 0.1757(3) 0.0362(15) Uani 1 1 d . .
N2B N 0.4482(6) 0.1966(6) 0.3791(3) 0.0311(14) Uani 1 1 d . .
N3B N 0.4877(6) 0.2328(6) 0.4384(3) 0.0316(14) Uani 1 1 d . .
H3B H 0.468327 0.302657 0.454848 0.038 Uiso 1 1 calc R U
N4B N 0.5919(6) 0.3021(6) 0.5626(3) 0.0326(15) Uani 1 1 d . .
N5B N 0.7681(7) -0.0871(7) 0.5672(3) 0.0421(17) Uani 1 1 d . .
N6B N 0.9792(7) 0.1699(7) 0.1635(4) 0.0442(17) Uani 1 1 d . .
C1B C 0.4016(8) 0.4457(8) 0.1225(4) 0.0412(19) Uani 1 1 d . .
C2B C 0.3344(7) 0.2704(7) 0.1460(4) 0.0328(17) Uani 1 1 d . .
C3B C 0.3365(7) 0.3637(7) 0.1985(4) 0.0307(16) Uani 1 1 d . .
C4B C 0.4250(7) 0.3301(7) 0.2527(3) 0.0291(15) Uani 1 1 d . .
H4B H 0.441251 0.404707 0.280059 0.035 Uiso 1 1 calc R U
C5B C 0.3486(7) 0.2460(7) 0.2864(3) 0.0294(16) Uani 1 1 d . .
H5B H 0.366997 0.161583 0.273914 0.035 Uiso 1 1 calc R U
C6B C 0.2137(7) 0.2699(7) 0.2635(3) 0.0301(16) Uani 1 1 d . .
H6B H 0.186364 0.200429 0.234189 0.036 Uiso 1 1 calc R U
C7B C 0.2170(7) 0.3764(7) 0.2268(3) 0.0309(16) Uani 1 1 d . .
H7BA H 0.216524 0.451880 0.252854 0.037 Uiso 1 1 calc R U
H7BB H 0.147158 0.373744 0.195582 0.037 Uiso 1 1 calc R U
C8B C 0.4519(9) 0.5200(9) 0.0806(4) 0.048(2) Uani 1 1 d . .
C9B C 0.4601(11) 0.4805(11) 0.0213(5) 0.059(3) Uani 1 1 d . .
H9B H 0.428810 0.404057 0.005329 0.071 Uiso 1 1 calc R U
C10B C 0.5157(15) 0.5556(15) -0.0151(6) 0.081(4) Uani 1 1 d . .
H10B H 0.518726 0.531773 -0.056543 0.097 Uiso 1 1 calc R U
C11B C 0.5656(16) 0.6629(15) 0.0092(7) 0.090(5) Uani 1 1 d . .
H11B H 0.607925 0.710359 -0.015158 0.108 Uiso 1 1 calc R U
C12B C 0.5559(11) 0.7034(11) 0.0675(5) 0.061(3) Uani 1 1 d . .
H12B H 0.590243 0.778693 0.083374 0.073 Uiso 1 1 calc R U
C13B C 0.4957(9) 0.6336(9) 0.1031(5) 0.049(2) Uani 1 1 d . .
H13B H 0.484030 0.662979 0.143053 0.059 Uiso 1 1 calc R U
C14B C 0.5470(7) 0.2885(7) 0.2357(4) 0.0330(16) Uani 1 1 d . .
C15B C 0.5722(8) 0.1716(7) 0.2214(4) 0.042(2) Uani 1 1 d . .
H15B H 0.512239 0.111780 0.224249 0.050 Uiso 1 1 calc R U
C16B C 0.6836(8) 0.1384(8) 0.2028(4) 0.0412(19) Uani 1 1 d . .
H16B H 0.699010 0.057177 0.192112 0.049 Uiso 1 1 calc R U
C17B C 0.7721(7) 0.2260(8) 0.2002(4) 0.0350(17) Uani 1 1 d . .
C18B C 0.7485(8) 0.3442(8) 0.2156(4) 0.0416(19) Uani 1 1 d . .
H18B H 0.809535 0.403733 0.214370 0.050 Uiso 1 1 calc R U
C19B C 0.6366(8) 0.3758(8) 0.2328(4) 0.0412(19) Uani 1 1 d . .
H19B H 0.620460 0.457150 0.242631 0.049 Uiso 1 1 calc R U
C20B C 0.8886(8) 0.1939(8) 0.1798(4) 0.0362(18) Uani 1 1 d . .
C21B C 0.3827(7) 0.2704(7) 0.3513(4) 0.0314(16) Uani 1 1 d . .
H21B H 0.356253 0.340290 0.372446 0.038 Uiso 1 1 calc R U
C22B C 0.5574(7) 0.1580(7) 0.4708(3) 0.0296(16) Uani 1 1 d . .
C23B C 0.6060(7) 0.1862(7) 0.5312(4) 0.0306(16) Uani 1 1 d . .
C24B C 0.6740(7) 0.1068(7) 0.5634(4) 0.0316(16) Uani 1 1 d . .
H24B H 0.704272 0.127080 0.604237 0.038 Uiso 1 1 calc R U
C25B C 0.6965(7) -0.0035(7) 0.5344(4) 0.0323(17) Uani 1 1 d . .
C26B C 0.6529(7) -0.0336(7) 0.4745(4) 0.0343(17) Uani 1 1 d . .
H26B H 0.671353 -0.108551 0.455270 0.041 Uiso 1 1 calc R U
C27B C 0.5838(7) 0.0439(7) 0.4432(4) 0.0320(16) Uani 1 1 d . .
H27B H 0.552989 0.021581 0.402679 0.038 Uiso 1 1 calc R U
C28B C 0.1240(8) 0.2756(9) 0.3107(4) 0.042(2) Uani 1 1 d . .
H28B H 0.131513 0.218390 0.339381 0.051 Uiso 1 1 calc R U
C29B C 0.0379(8) 0.3520(9) 0.3151(4) 0.045(2) Uani 1 1 d . .
H29C H 0.027084 0.410732 0.287418 0.054 Uiso 1 1 calc R U
H29D H -0.013985 0.348852 0.346131 0.054 Uiso 1 1 calc R U
O1C O 0.6081(6) 0.7816(6) 0.8871(3) 0.0437(14) Uani 1 1 d . .
O2C O 0.6696(5) 0.6067(5) 0.8452(3) 0.0385(13) Uani 1 1 d . .
O3C O 0.4362(5) 0.5315(5) 0.4493(3) 0.0400(13) Uani 1 1 d . .
O4C O 0.3288(5) 0.5915(5) 0.3725(3) 0.0392(13) Uani 1 1 d . .
O5C O 0.1805(8) 0.9816(7) 0.3713(3) 0.064(2) Uani 1 1 d . .
O6C O 0.2044(6) 1.1040(6) 0.4510(3) 0.0490(16) Uani 1 1 d . .
N1C N 0.6124(6) 0.9014(6) 0.8120(3) 0.0345(15) Uani 1 1 d . .
N2C N 0.5185(6) 0.6984(6) 0.6090(3) 0.0306(14) Uani 1 1 d . .
N3C N 0.4886(6) 0.6728(6) 0.5480(3) 0.0322(14) Uani 1 1 d . .
H3C H 0.511524 0.605986 0.529778 0.039 Uiso 1 1 calc R U
N4C N 0.3790(6) 0.6098(6) 0.4237(3) 0.0318(14) Uani 1 1 d . .
N5C N 0.2201(7) 1.0076(7) 0.4231(3) 0.0404(17) Uani 1 1 d . .
N6C N -0.0001(7) 0.6159(7) 0.8349(4) 0.0464(18) Uani 1 1 d . .
C1C C 0.5915(8) 0.8915(8) 0.8652(4) 0.0412(19) Uani 1 1 d . .
C2C C 0.6462(8) 0.7084(8) 0.8407(3) 0.0350(18) Uani 1 1 d . .
C3C C 0.6467(7) 0.7837(7) 0.7876(3) 0.0308(16) Uani 1 1 d . .
C4C C 0.5525(7) 0.7316(7) 0.7351(3) 0.0293(15) Uani 1 1 d . .
H4C H 0.538207 0.796092 0.707602 0.035 Uiso 1 1 calc R U
C5C C 0.6220(7) 0.6345(7) 0.7009(3) 0.0316(16) Uani 1 1 d . .
H5C H 0.599834 0.556674 0.715581 0.038 Uiso 1 1 calc R U
C6C C 0.7608(7) 0.6591(7) 0.7212(3) 0.0318(16) Uani 1 1 d . .
H6C H 0.788802 0.598048 0.748834 0.038 Uiso 1 1 calc R U
C7C C 0.7654(7) 0.7813(7) 0.7583(4) 0.0327(16) Uani 1 1 d . .
H7CA H 0.836214 0.788321 0.789076 0.039 Uiso 1 1 calc R U
H7CB H 0.769847 0.846917 0.731994 0.039 Uiso 1 1 calc R U
C8C C 0.5492(9) 0.9845(9) 0.9079(4) 0.045(2) Uani 1 1 d . .
C9C C 0.5213(10) 1.0927(9) 0.8900(5) 0.056(3) Uani 1 1 d . .
H9C H 0.535175 1.110176 0.850564 0.067 Uiso 1 1 calc R U
C10C C 0.4725(16) 1.1793(13) 0.9280(7) 0.088(5) Uani 1 1 d . .
H10C H 0.449615 1.253702 0.914150 0.105 Uiso 1 1 calc R U
C11C C 0.458(2) 1.1557(15) 0.9848(9) 0.125(9) Uani 1 1 d . .
H11C H 0.422186 1.213030 1.010468 0.150 Uiso 1 1 calc R U
C12C C 0.4962(18) 1.0483(14) 1.0068(7) 0.095(5) Uani 1 1 d . .
H12C H 0.494581 1.036027 1.048062 0.114 Uiso 1 1 calc R U
C13C C 0.5352(14) 0.9622(13) 0.9674(5) 0.075(3) Uani 1 1 d . .
H13C H 0.553131 0.885922 0.980385 0.090 Uiso 1 1 calc R U
C14C C 0.4318(7) 0.7002(7) 0.7542(3) 0.0306(16) Uani 1 1 d . .
C15C C 0.3942(8) 0.5842(8) 0.7631(4) 0.041(2) Uani 1 1 d . .
H15C H 0.444709 0.519462 0.753911 0.050 Uiso 1 1 calc R U
C16C C 0.2846(8) 0.5630(8) 0.7850(4) 0.042(2) Uani 1 1 d . .
H16C H 0.262537 0.484298 0.792341 0.050 Uiso 1 1 calc R U
C17C C 0.2060(7) 0.6551(7) 0.7963(4) 0.0344(17) Uani 1 1 d . .
C18C C 0.2417(8) 0.7700(8) 0.7873(4) 0.044(2) Uani 1 1 d . .
H18C H 0.189498 0.834228 0.794914 0.053 Uiso 1 1 calc R U
C19C C 0.3527(8) 0.7910(8) 0.7674(4) 0.0405(19) Uani 1 1 d . .
H19C H 0.376315 0.870548 0.762492 0.049 Uiso 1 1 calc R U
C20C C 0.0929(8) 0.6324(8) 0.8185(4) 0.0382(18) Uani 1 1 d . .
C21C C 0.5875(7) 0.6240(7) 0.6345(4) 0.0339(17) Uani 1 1 d . .
H21C H 0.617777 0.560037 0.610424 0.041 Uiso 1 1 calc R U
C22C C 0.4246(6) 0.7501(7) 0.5170(3) 0.0299(16) Uani 1 1 d . .
C23C C 0.3716(7) 0.7256(7) 0.4564(3) 0.0287(16) Uani 1 1 d . .
C24C C 0.3059(7) 0.8106(7) 0.4261(3) 0.0297(16) Uani 1 1 d . .
H24C H 0.272722 0.792630 0.385584 0.036 Uiso 1 1 calc R U
C25C C 0.2899(7) 0.9190(8) 0.4551(4) 0.0329(17) Uani 1 1 d . .
C26C C 0.3353(7) 0.9466(8) 0.5145(4) 0.0347(17) Uani 1 1 d . .
H26C H 0.321212 1.022269 0.534259 0.042 Uiso 1 1 calc R U
C27C C 0.4009(7) 0.8640(8) 0.5448(4) 0.0324(17) Uani 1 1 d . .
H27C H 0.431160 0.883956 0.585677 0.039 Uiso 1 1 calc R U
C28C C 0.8427(7) 0.6557(8) 0.6709(4) 0.0352(17) Uani 1 1 d . .
H28C H 0.828626 0.710732 0.641412 0.042 Uiso 1 1 calc R U
C29C C 0.9308(8) 0.5825(9) 0.6654(4) 0.042(2) Uani 1 1 d . .
H29E H 0.947345 0.526240 0.694108 0.051 Uiso 1 1 calc R U
H29F H 0.978613 0.585098 0.632800 0.051 Uiso 1 1 calc R U
O1D O 1.0594(5) 0.1420(5) 0.8978(3) 0.0393(13) Uani 1 1 d . .
O2D O 1.0292(6) -0.0120(5) 0.8271(3) 0.0414(14) Uani 1 1 d . .
O3D O 0.9485(6) 0.0053(6) 0.4559(3) 0.0440(14) Uani 1 1 d . .
O4D O 0.8650(6) 0.0715(6) 0.3749(3) 0.0496(16) Uani 1 1 d . .
O5D O 0.6787(7) 0.4467(7) 0.3767(3) 0.0586(18) Uani 1 1 d . .
O6D O 0.7105(7) 0.5747(7) 0.4553(3) 0.0577(17) Uani 1 1 d . .
N1D N 1.1608(6) 0.2780(6) 0.8505(3) 0.0318(14) Uani 1 1 d . .
N2D N 1.0167(6) 0.1702(6) 0.6165(3) 0.0339(15) Uani 1 1 d . .
N3D N 0.9904(6) 0.1478(6) 0.5553(3) 0.0349(15) Uani 1 1 d . .
H3D H 1.014956 0.081596 0.537105 0.042 Uiso 1 1 calc R U
N4D N 0.8997(7) 0.0863(7) 0.4280(3) 0.0392(16) Uani 1 1 d . .
N5D N 0.7227(7) 0.4761(7) 0.4278(4) 0.0444(18) Uani 1 1 d . .
N6D N 0.4868(8) 0.3294(7) 0.7987(5) 0.062(3) Uani 1 1 d . .
C1D C 1.1156(7) 0.2546(7) 0.8985(4) 0.0351(17) Uani 1 1 d . .
C2D C 1.0692(7) 0.0870(7) 0.8422(4) 0.0338(17) Uani 1 1 d . .
C3D C 1.1396(7) 0.1692(7) 0.8080(3) 0.0312(16) Uani 1 1 d . .
C4D C 1.0690(7) 0.1952(7) 0.7469(3) 0.0303(16) Uani 1 1 d . .
H4D H 1.108569 0.266312 0.732688 0.036 Uiso 1 1 calc R U
C5D C 1.0998(8) 0.0858(7) 0.7068(4) 0.0352(17) Uani 1 1 d . .
H5D H 1.055037 0.016881 0.720159 0.042 Uiso 1 1 calc R U
C6D C 1.2351(7) 0.0661(8) 0.7240(4) 0.0362(18) Uani 1 1 d . .
H6D H 1.250511 -0.021194 0.720072 0.043 Uiso 1 1 calc R U
C7D C 1.2583(7) 0.1140(8) 0.7905(4) 0.0362(18) Uani 1 1 d . .
H7DA H 1.324784 0.174851 0.796215 0.043 Uiso 1 1 calc R U
H7DB H 1.281143 0.048647 0.815772 0.043 Uiso 1 1 calc R U
C8D C 1.1160(8) 0.3323(8) 0.9533(4) 0.0394(19) Uani 1 1 d . .
C9D C 1.0797(9) 0.2905(10) 1.0061(4) 0.047(2) Uani 1 1 d . .
H9D H 1.051057 0.210576 1.005658 0.056 Uiso 1 1 calc R U
C10D C 1.0855(10) 0.3638(12) 1.0580(4) 0.059(3) Uani 1 1 d . .
H10D H 1.062805 0.334217 1.093712 0.071 Uiso 1 1 calc R U
C11D C 1.1237(11) 0.4799(12) 1.0589(5) 0.064(3) Uani 1 1 d . .
H11D H 1.126536 0.530845 1.095058 0.076 Uiso 1 1 calc R U
C12D C 1.1585(11) 0.5238(11) 1.0071(5) 0.060(3) Uani 1 1 d . .
H12D H 1.184345 0.604685 1.008055 0.072 Uiso 1 1 calc R U
C13D C 1.1558(10) 0.4510(9) 0.9548(4) 0.053(2) Uani 1 1 d . .
H13D H 1.180789 0.481009 0.919621 0.063 Uiso 1 1 calc R U
C14D C 0.9411(7) 0.2230(7) 0.7529(3) 0.0314(16) Uani 1 1 d . .
C15D C 0.9115(7) 0.3350(7) 0.7778(4) 0.0330(17) Uani 1 1 d . .
H15D H 0.974008 0.394207 0.787259 0.040 Uiso 1 1 calc R U
C16D C 0.7968(7) 0.3630(7) 0.7891(4) 0.0375(18) Uani 1 1 d . .
H16D H 0.780304 0.440165 0.806451 0.045 Uiso 1 1 calc R U
C17D C 0.7033(7) 0.2774(8) 0.7751(4) 0.0373(18) Uani 1 1 d . .
C18D C 0.7290(8) 0.1649(8) 0.7505(4) 0.0411(19) Uani 1 1 d . .
H18D H 0.665714 0.106347 0.741246 0.049 Uiso 1 1 calc R U
C19D C 0.8447(7) 0.1373(7) 0.7394(4) 0.0362(17) Uani 1 1 d . .
H19D H 0.860804 0.059757 0.722429 0.043 Uiso 1 1 calc R U
C20D C 0.5816(8) 0.3065(8) 0.7882(5) 0.046(2) Uani 1 1 d . .
C21D C 1.0677(8) 0.0839(7) 0.6418(4) 0.0368(18) Uani 1 1 d . .
H21D H 1.085801 0.015136 0.617083 0.044 Uiso 1 1 calc R U
C22D C 0.9283(7) 0.2246(8) 0.5231(4) 0.0343(18) Uani 1 1 d . .
C23D C 0.8849(8) 0.2008(8) 0.4610(4) 0.0357(18) Uani 1 1 d . .
C24D C 0.8177(7) 0.2830(8) 0.4306(4) 0.0375(19) Uani 1 1 d . .
H24D H 0.787061 0.264727 0.389677 0.045 Uiso 1 1 calc R U
C25D C 0.7956(8) 0.3909(8) 0.4598(4) 0.0377(19) Uani 1 1 d . .
C26D C 0.8394(7) 0.4195(8) 0.5193(4) 0.0351(18) Uani 1 1 d . .
H26D H 0.825451 0.495926 0.538353 0.042 Uiso 1 1 calc R U
C27D C 0.9023(7) 0.3386(8) 0.5508(4) 0.0359(18) Uani 1 1 d . .
H27D H 0.929375 0.358554 0.592066 0.043 Uiso 1 1 calc R U
C28D C 1.3186(8) 0.1296(9) 0.6866(4) 0.042(2) Uani 1 1 d . .
H28D H 1.297911 0.207176 0.676409 0.051 Uiso 1 1 calc R U
C29D C 1.4180(9) 0.0838(10) 0.6674(4) 0.049(2) Uani 1 1 d . .
H29G H 1.441288 0.006375 0.676749 0.059 Uiso 1 1 calc R U
H29H H 1.466203 0.128195 0.644148 0.059 Uiso 1 1 calc R U
Cl1S Cl 0.2257(4) 0.8786(6) -0.06369(17) 0.1130(16) Uani 1 1 d . .
Cl2S Cl 0.2350(5) 0.8550(4) 0.06309(16) 0.1033(14) Uani 1 1 d . .
C1S C 0.1931(12) 0.9453(15) 0.0065(7) 0.083(4) Uani 1 1 d . .
H1SA H 0.237233 1.022934 0.015166 0.100 Uiso 1 1 calc R U
H1SB H 0.105295 0.960065 0.005274 0.100 Uiso 1 1 calc R U
Cl3S Cl 0.7726(5) 0.3339(5) 0.93689(18) 0.1039(13) Uani 1 1 d . .
Cl4S Cl 0.7597(4) 0.3867(6) 1.06397(19) 0.1127(16) Uani 1 1 d . .
C2S C 0.8006(13) 0.4375(15) 0.9981(9) 0.095(5) Uani 1 1 d . .
H2SA H 0.755217 0.510204 0.989980 0.114 Uiso 1 1 calc R U
H2SB H 0.887966 0.459504 1.003455 0.114 Uiso 1 1 calc R U

loop_
_atom_site_aniso_label
_atom_site_aniso_U_11
_atom_site_aniso_U_22
_atom_site_aniso_U_33
_atom_site_aniso_U_23
_atom_site_aniso_U_13
_atom_site_aniso_U_12
O1A 0.046(3) 0.030(3) 0.040(3) 0.001(2) 0.013(2) 0.002(2)
O2A 0.047(3) 0.025(3) 0.047(3) 0.002(2) 0.011(2) -0.004(3)
O3A 0.059(4) 0.031(3) 0.043(3) -0.005(3) 0.004(3) 0.005(3)
O4A 0.071(4) 0.041(4) 0.042(4) -0.005(3) 0.003(3) -0.002(3)
O5A 0.074(5) 0.052(5) 0.060(4) 0.008(3) -0.005(4) 0.014(4)
O6A 0.056(4) 0.031(4) 0.058(4) 0.003(3) 0.011(3) 0.007(3)
N1A 0.041(4) 0.026(4) 0.036(3) 0.003(3) 0.006(3) 0.000(3)
N2A 0.035(3) 0.025(4) 0.038(3) 0.002(3) 0.008(3) -0.004(3)
N3A 0.040(4) 0.023(4) 0.039(4) -0.001(3) 0.017(3) 0.001(3)
N4A 0.044(4) 0.034(4) 0.036(4) -0.001(3) 0.012(3) -0.003(3)
N5A 0.045(4) 0.032(4) 0.047(4) 0.006(3) 0.009(3) -0.002(3)
N6A 0.038(4) 0.021(4) 0.125(8) 0.008(4) 0.029(4) -0.001(3)
C1A 0.026(4) 0.030(5) 0.046(5) 0.002(3) 0.006(3) -0.003(3)
C2A 0.037(4) 0.032(5) 0.037(4) 0.005(3) 0.007(3) -0.005(3)
C3A 0.036(4) 0.025(4) 0.036(4) 0.004(3) 0.007(3) 0.000(3)
C4A 0.043(4) 0.015(4) 0.037(4) 0.002(3) 0.012(3) -0.001(3)
C5A 0.039(4) 0.017(4) 0.040(4) 0.002(3) 0.010(3) -0.007(3)
C6A 0.039(4) 0.026(4) 0.042(4) 0.002(3) 0.016(3) -0.007(3)
C7A 0.031(4) 0.029(4) 0.042(4) 0.003(3) 0.011(3) -0.001(3)
C8A 0.034(4) 0.037(5) 0.042(4) 0.005(4) 0.009(3) -0.003(3)
C9A 0.048(5) 0.054(6) 0.044(5) 0.009(4) 0.009(4) 0.004(4)
C10A 0.046(5) 0.075(8) 0.043(5) 0.006(5) 0.016(4) 0.007(5)
C11A 0.062(6) 0.068(8) 0.041(5) 0.015(5) 0.005(4) -0.005(5)
C12A 0.069(7) 0.041(6) 0.062(6) 0.021(5) 0.005(5) -0.006(5)
C13A 0.071(6) 0.041(6) 0.042(5) 0.007(4) 0.006(4) 0.004(5)
C14A 0.033(4) 0.024(4) 0.033(4) 0.004(3) 0.009(3) 0.001(3)
C15A 0.035(4) 0.017(4) 0.042(4) 0.005(3) 0.008(3) 0.002(3)
C16A 0.040(4) 0.014(4) 0.051(5) 0.002(3) 0.012(3) 0.000(3)
C17A 0.033(4) 0.022(4) 0.049(5) -0.001(3) 0.012(3) 0.000(3)
C18A 0.037(4) 0.023(4) 0.052(5) 0.008(3) 0.005(3) 0.005(3)
C19A 0.038(4) 0.015(4) 0.050(5) 0.008(3) 0.007(3) 0.000(3)
C20A 0.037(5) 0.023(5) 0.073(6) 0.000(4) 0.015(4) -0.004(3)
C21A 0.041(4) 0.026(4) 0.038(4) 0.001(3) 0.017(3) -0.009(3)
C22A 0.024(4) 0.027(4) 0.040(4) 0.005(3) 0.015(3) -0.005(3)
C23A 0.029(4) 0.028(4) 0.040(4) 0.002(3) 0.016(3) -0.006(3)
C24A 0.030(4) 0.034(5) 0.038(4) 0.001(3) 0.011(3) -0.007(3)
C25A 0.032(4) 0.031(5) 0.044(4) 0.007(3) 0.015(3) 0.001(3)
C26A 0.040(4) 0.027(4) 0.042(4) 0.004(3) 0.016(3) -0.002(3)
C27A 0.040(4) 0.029(4) 0.035(4) 0.000(3) 0.012(3) -0.003(3)
C28A 0.035(4) 0.037(5) 0.048(5) -0.003(4) 0.014(3) -0.010(3)
C29A 0.044(5) 0.051(6) 0.056(5) -0.006(4) 0.020(4) -0.008(4)
O1B 0.072(4) 0.030(4) 0.044(3) 0.000(3) 0.025(3) -0.004(3)
O2B 0.049(3) 0.026(4) 0.047(3) -0.005(2) 0.013(3) -0.003(2)
O3B 0.052(3) 0.031(3) 0.038(3) 0.004(2) 0.003(2) 0.003(3)
O4B 0.060(4) 0.036(4) 0.035(3) -0.003(2) 0.002(3) 0.006(3)
O5B 0.088(5) 0.037(4) 0.049(4) 0.004(3) -0.014(3) 0.006(3)
O6B 0.073(5) 0.029(4) 0.059(4) 0.005(3) -0.004(3) 0.015(3)
N1B 0.041(4) 0.025(4) 0.045(4) 0.007(3) 0.015(3) -0.002(3)
N2B 0.029(3) 0.029(4) 0.036(3) 0.002(3) 0.007(2) -0.002(3)
N3B 0.031(3) 0.026(4) 0.038(3) 0.000(3) 0.006(3) 0.002(3)
N4B 0.033(3) 0.030(4) 0.036(4) 0.003(3) 0.008(3) 0.002(3)
N5B 0.055(4) 0.024(4) 0.048(4) 0.009(3) 0.002(3) -0.002(3)
N6B 0.039(4) 0.037(4) 0.057(4) 0.005(3) 0.006(3) -0.001(3)
C1B 0.053(5) 0.026(5) 0.046(5) 0.004(4) 0.013(4) -0.001(4)
C2B 0.037(4) 0.026(5) 0.038(4) 0.003(3) 0.015(3) 0.000(3)
C3B 0.029(4) 0.021(4) 0.044(4) 0.007(3) 0.008(3) -0.002(3)
C4B 0.030(4) 0.018(4) 0.039(4) -0.002(3) 0.008(3) -0.001(3)
C5B 0.032(4) 0.016(4) 0.040(4) 0.001(3) 0.007(3) 0.002(3)
C6B 0.029(4) 0.026(4) 0.036(4) 0.004(3) 0.006(3) 0.002(3)
C7B 0.032(4) 0.023(4) 0.040(4) 0.003(3) 0.011(3) 0.002(3)
C8B 0.054(5) 0.037(5) 0.056(5) 0.010(4) 0.021(4) -0.002(4)
C9B 0.076(7) 0.050(7) 0.055(6) 0.010(5) 0.024(5) 0.010(5)
C10B 0.106(10) 0.084(11) 0.063(7) 0.026(7) 0.036(7) 0.029(8)
C11B 0.121(12) 0.074(11) 0.087(9) 0.037(8) 0.041(8) -0.010(8)
C12B 0.069(7) 0.048(7) 0.071(7) 0.019(5) 0.025(5) -0.006(5)
C13B 0.056(6) 0.038(6) 0.056(5) 0.017(4) 0.013(4) -0.004(4)
C14B 0.036(4) 0.022(4) 0.043(4) 0.002(3) 0.010(3) -0.004(3)
C15B 0.034(4) 0.017(4) 0.076(6) -0.001(4) 0.018(4) -0.004(3)
C16B 0.039(4) 0.023(4) 0.062(5) -0.001(4) 0.012(4) -0.004(3)
C17B 0.026(4) 0.027(4) 0.052(5) 0.002(3) 0.007(3) -0.002(3)
C18B 0.034(4) 0.028(5) 0.062(5) 0.000(4) 0.007(4) -0.009(3)
C19B 0.043(5) 0.029(5) 0.052(5) -0.001(4) 0.009(4) -0.008(3)
C20B 0.035(5) 0.026(4) 0.048(5) 0.004(3) 0.007(3) -0.005(3)
C21B 0.025(4) 0.027(4) 0.044(4) 0.003(3) 0.009(3) 0.001(3)
C22B 0.027(4) 0.028(4) 0.036(4) 0.007(3) 0.011(3) -0.003(3)
C23B 0.032(4) 0.020(4) 0.043(4) 0.001(3) 0.018(3) -0.003(3)
C24B 0.028(4) 0.027(4) 0.041(4) 0.008(3) 0.009(3) -0.006(3)
C25B 0.031(4) 0.026(4) 0.042(4) 0.009(3) 0.008(3) 0.000(3)
C26B 0.040(4) 0.023(4) 0.041(4) 0.002(3) 0.011(3) -0.004(3)
C27B 0.033(4) 0.027(4) 0.038(4) 0.004(3) 0.007(3) -0.002(3)
C28B 0.049(5) 0.044(6) 0.036(4) 0.008(4) 0.010(4) 0.005(4)
C29B 0.039(5) 0.050(6) 0.048(5) -0.001(4) 0.016(4) 0.000(4)
O1C 0.061(4) 0.033(4) 0.040(3) 0.003(2) 0.018(3) 0.006(3)
O2C 0.048(3) 0.027(3) 0.044(3) 0.011(2) 0.013(2) 0.012(2)
O3C 0.043(3) 0.029(3) 0.047(3) -0.002(3) 0.005(3) 0.004(2)
O4C 0.049(3) 0.032(3) 0.037(3) 0.000(2) 0.006(2) -0.002(2)
O5C 0.094(6) 0.048(5) 0.046(4) -0.003(3) -0.012(4) 0.026(4)
O6C 0.065(4) 0.027(4) 0.055(4) 0.004(3) 0.007(3) 0.007(3)
N1C 0.042(4) 0.022(4) 0.040(4) -0.004(3) 0.013(3) 0.005(3)
N2C 0.028(3) 0.031(4) 0.035(3) 0.003(3) 0.013(2) -0.001(3)
N3C 0.031(3) 0.031(4) 0.035(3) -0.002(3) 0.009(3) 0.000(3)
N4C 0.039(4) 0.025(4) 0.032(3) 0.003(3) 0.009(3) -0.003(3)
N5C 0.048(4) 0.034(4) 0.040(4) 0.003(3) 0.004(3) 0.006(3)
N6C 0.038(4) 0.035(4) 0.067(5) -0.001(3) 0.011(3) 0.000(3)
C1C 0.052(5) 0.028(5) 0.045(5) 0.000(4) 0.011(4) 0.000(4)
C2C 0.046(5) 0.028(5) 0.032(4) 0.003(3) 0.009(3) 0.004(3)
C3C 0.043(4) 0.020(4) 0.030(4) -0.001(3) 0.008(3) 0.002(3)
C4C 0.038(4) 0.018(4) 0.034(4) 0.006(3) 0.005(3) 0.005(3)
C5C 0.039(4) 0.021(4) 0.037(4) 0.004(3) 0.011(3) 0.007(3)
C6C 0.044(4) 0.019(4) 0.035(4) 0.004(3) 0.011(3) 0.003(3)
C7C 0.033(4) 0.025(4) 0.042(4) 0.001(3) 0.011(3) 0.003(3)
C8C 0.053(5) 0.030(5) 0.053(5) -0.005(4) 0.020(4) -0.005(4)
C9C 0.070(7) 0.038(6) 0.063(6) -0.011(5) 0.030(5) -0.004(5)
C10C 0.128(13) 0.045(8) 0.096(10) -0.006(7) 0.050(9) 0.010(7)
C11C 0.21(2) 0.056(10) 0.125(14) -0.023(9) 0.117(15) -0.006(11)
C12C 0.152(15) 0.061(9) 0.078(9) -0.016(7) 0.061(9) -0.026(9)
C13C 0.108(10) 0.058(8) 0.059(7) -0.011(5) 0.028(6) 0.000(7)
C14C 0.036(4) 0.021(4) 0.036(4) 0.004(3) 0.009(3) 0.005(3)
C15C 0.039(4) 0.020(4) 0.067(6) 0.001(4) 0.017(4) 0.007(3)
C16C 0.042(5) 0.020(4) 0.065(6) 0.000(4) 0.015(4) -0.002(3)
C17C 0.036(4) 0.024(4) 0.044(4) 0.002(3) 0.007(3) 0.002(3)
C18C 0.033(4) 0.031(5) 0.070(6) 0.009(4) 0.013(4) 0.010(3)
C19C 0.038(4) 0.024(5) 0.063(5) 0.013(4) 0.009(4) 0.003(3)
C20C 0.041(5) 0.026(5) 0.046(5) -0.004(3) 0.006(4) 0.000(3)
C21C 0.040(4) 0.023(4) 0.039(4) -0.003(3) 0.009(3) 0.002(3)
C22C 0.027(4) 0.029(4) 0.036(4) 0.003(3) 0.015(3) -0.001(3)
C23C 0.036(4) 0.020(4) 0.031(4) 0.003(3) 0.011(3) -0.003(3)
C24C 0.026(4) 0.033(5) 0.031(4) 0.005(3) 0.009(3) -0.003(3)
C25C 0.025(4) 0.029(4) 0.048(5) 0.006(3) 0.014(3) -0.001(3)
C26C 0.032(4) 0.031(5) 0.042(4) 0.003(3) 0.014(3) -0.001(3)
C27C 0.036(4) 0.029(4) 0.032(4) 0.000(3) 0.006(3) -0.003(3)
C28C 0.039(4) 0.029(5) 0.039(4) 0.007(3) 0.011(3) 0.003(3)
C29C 0.036(4) 0.042(5) 0.051(5) 0.000(4) 0.019(4) -0.002(4)
O1D 0.049(3) 0.027(3) 0.045(3) 0.006(2) 0.019(2) -0.003(2)
O2D 0.053(3) 0.026(3) 0.047(3) 0.005(2) 0.014(3) -0.004(3)
O3D 0.051(4) 0.037(4) 0.043(3) -0.006(3) 0.011(3) 0.001(3)
O4D 0.060(4) 0.045(4) 0.043(4) -0.004(3) 0.007(3) -0.001(3)
O5D 0.076(5) 0.050(5) 0.049(4) 0.008(3) -0.001(3) 0.008(4)
O6D 0.066(4) 0.035(4) 0.070(4) 0.005(3) 0.003(3) 0.004(3)
N1D 0.034(3) 0.027(4) 0.036(3) 0.000(3) 0.012(3) 0.000(3)
N2D 0.035(3) 0.025(4) 0.043(4) -0.001(3) 0.014(3) -0.001(3)
N3D 0.037(4) 0.029(4) 0.038(4) -0.006(3) 0.010(3) 0.002(3)
N4D 0.039(4) 0.040(5) 0.039(4) 0.000(3) 0.014(3) -0.005(3)
N5D 0.044(4) 0.039(5) 0.052(5) 0.012(4) 0.011(3) -0.002(3)
N6D 0.044(5) 0.024(4) 0.125(8) 0.021(4) 0.034(5) 0.008(3)
C1D 0.036(4) 0.023(4) 0.048(5) 0.006(3) 0.008(3) 0.001(3)
C2D 0.034(4) 0.022(4) 0.047(5) 0.000(3) 0.010(3) 0.002(3)
C3D 0.042(4) 0.018(4) 0.035(4) 0.003(3) 0.009(3) -0.001(3)
C4D 0.036(4) 0.017(4) 0.039(4) 0.001(3) 0.012(3) 0.002(3)
C5D 0.045(5) 0.017(4) 0.044(4) -0.001(3) 0.012(3) -0.001(3)
C6D 0.036(4) 0.022(4) 0.053(5) 0.007(3) 0.018(3) 0.001(3)
C7D 0.034(4) 0.028(4) 0.049(5) 0.005(3) 0.011(3) 0.001(3)
C8D 0.045(5) 0.035(5) 0.038(4) 0.000(3) 0.010(3) 0.002(4)
C9D 0.047(5) 0.049(6) 0.045(5) 0.002(4) 0.011(4) 0.001(4)
C10D 0.056(6) 0.078(9) 0.042(5) -0.002(5) 0.010(4) -0.010(5)
C11D 0.066(7) 0.069(9) 0.051(6) -0.015(5) 0.003(5) 0.012(6)
C12D 0.079(7) 0.044(6) 0.052(6) -0.012(5) 0.002(5) 0.006(5)
C13D 0.072(7) 0.040(6) 0.047(5) 0.002(4) 0.010(4) -0.001(5)
C14D 0.040(4) 0.024(4) 0.032(4) 0.006(3) 0.006(3) 0.001(3)
C15D 0.039(4) 0.018(4) 0.043(4) 0.002(3) 0.008(3) -0.003(3)
C16D 0.040(4) 0.017(4) 0.057(5) 0.007(3) 0.012(4) 0.001(3)
C17D 0.034(4) 0.027(4) 0.054(5) 0.011(4) 0.016(3) 0.001(3)
C18D 0.040(5) 0.025(5) 0.058(5) 0.004(4) 0.008(4) -0.005(3)
C19D 0.032(4) 0.021(4) 0.055(5) -0.002(3) 0.009(3) -0.002(3)
C20D 0.041(5) 0.023(5) 0.079(7) 0.018(4) 0.016(4) -0.001(4)
C21D 0.047(5) 0.019(4) 0.044(5) -0.007(3) 0.014(3) -0.001(3)
C22D 0.029(4) 0.033(5) 0.043(4) 0.001(3) 0.014(3) -0.002(3)
C23D 0.039(4) 0.033(5) 0.036(4) -0.001(3) 0.016(3) -0.009(3)
C24D 0.033(4) 0.043(5) 0.038(4) 0.003(4) 0.012(3) -0.008(3)
C25D 0.038(4) 0.028(5) 0.051(5) 0.010(4) 0.017(4) -0.006(3)
C26D 0.036(4) 0.023(4) 0.049(5) 0.001(3) 0.017(3) -0.004(3)
C27D 0.039(4) 0.031(5) 0.039(4) -0.003(3) 0.014(3) -0.007(3)
C28D 0.043(5) 0.039(5) 0.049(5) 0.005(4) 0.015(4) 0.004(4)
C29D 0.055(5) 0.051(6) 0.044(5) 0.002(4) 0.016(4) 0.006(4)
Cl1S 0.084(2) 0.186(5) 0.071(2) 0.023(2) 0.0058(17) 0.007(3)
Cl2S 0.170(4) 0.072(2) 0.0633(19) 0.0045(16) -0.007(2) -0.020(2)
C1S 0.053(7) 0.091(11) 0.107(10) 0.018(8) 0.010(6) -0.012(6)
Cl3S 0.125(3) 0.111(3) 0.075(2) 0.017(2) 0.000(2) 0.010(2)
Cl4S 0.087(2) 0.166(5) 0.082(2) -0.003(3) 0.0059(18) 0.016(3)
C2S 0.053(7) 0.082(11) 0.148(14) 0.019(9) -0.008(8) 0.004(7)

loop_
_atom_type_symbol
_atom_type_description
_atom_type_scat_dispersion_real
_atom_type_scat_dispersion_imag
_atom_type_scat_source
C C 0.0181 0.0091 'International Tables Vol C Tables 4.2.6.8 and 6.1.1.4'
H H 0.0000 0.0000 'International Tables Vol C Tables 4.2.6.8 and 6.1.1.4'
Cl Cl 0.3639 0.7018 'International Tables Vol C Tables 4.2.6.8 and 6.1.1.4'
N N 0.0311 0.0180 'International Tables Vol C Tables 4.2.6.8 and 6.1.1.4'
O O 0.0492 0.0322 'International Tables Vol C Tables 4.2.6.8 and 6.1.1.4'

loop_
_geom_angle_atom_site_label_1
_geom_angle_atom_site_label_2
_geom_angle_atom_site_label_3
_geom_angle
C2A O1A C1A 105.8(6)
C1A N1A C3A 108.3(7)
C21A N2A N3A 115.9(7)
C22A N3A N2A 119.1(7)
C22A N3A H3A 120.4
N2A N3A H3A 120.4
O4A N4A O3A 121.9(7)
O4A N4A C23A 119.7(7)
O3A N4A C23A 118.4(7)
O5A N5A O6A 123.9(8)
O5A N5A C25A 118.4(8)
O6A N5A C25A 117.7(7)
N1A C1A O1A 115.8(7)
N1A C1A C8A 129.1(8)
O1A C1A C8A 115.1(7)
O2A C2A O1A 122.8(8)
O2A C2A C3A 130.4(7)
O1A C2A C3A 106.8(7)
N1A C3A C2A 103.3(6)
N1A C3A C4A 112.8(7)
C2A C3A C4A 111.4(6)
N1A C3A C7A 113.9(6)
C2A C3A C7A 111.3(7)
C4A C3A C7A 104.4(6)
C14A C4A C5A 118.8(7)
C14A C4A C3A 112.6(6)
C5A C4A C3A 101.9(6)
C14A C4A H4A 107.7
C5A C4A H4A 107.7
C3A C4A H4A 107.7
C21A C5A C4A 115.4(6)
C21A C5A C6A 114.0(6)
C4A C5A C6A 103.7(6)
C21A C5A H5A 107.8
C4A C5A H5A 107.8
C6A C5A H5A 107.8
C28A C6A C5A 115.7(7)
C28A C6A C7A 109.4(7)
C5A C6A C7A 103.4(6)
C28A C6A H6A 109.4
C5A C6A H6A 109.4
C7A C6A H6A 109.4
C3A C7A C6A 106.8(6)
C3A C7A H7AA 110.4
C6A C7A H7AA 110.4
C3A C7A H7AB 110.4
C6A C7A H7AB 110.4
H7AA C7A H7AB 108.6
C13A C8A C9A 119.0(8)
C13A C8A C1A 118.6(8)
C9A C8A C1A 122.4(8)
C10A C9A C8A 120.2(10)
C10A C9A H9A 119.9
C8A C9A H9A 119.9
C11A C10A C9A 120.2(9)
C11A C10A H10A 119.9
C9A C10A H10A 119.9
C10A C11A C12A 120.1(9)
C10A C11A H11A 120.0
C12A C11A H11A 120.0
C11A C12A C13A 120.5(11)
C11A C12A H12A 119.8
C13A C12A H12A 119.8
C12A C13A C8A 120.1(10)
C12A C13A H13A 120.0
C8A C13A H13A 120.0
C15A C14A C19A 118.4(7)
C15A C14A C4A 118.2(7)
C19A C14A C4A 123.2(7)
C16A C15A C14A 121.3(7)
C16A C15A H15A 119.3
C14A C15A H15A 119.3
C15A C16A C17A 119.4(7)
C15A C16A H16A 120.3
C17A C16A H16A 120.3
C16A C17A C18A 119.9(7)
C16A C17A C20A 119.0(8)
C18A C17A C20A 121.2(8)
C19A C18A C17A 120.2(7)
C19A C18A H18A 119.9
C17A C18A H18A 119.9
C18A C19A C14A 120.7(7)
C18A C19A H19A 119.7
C14A C19A H19A 119.7
N6A C20A C17A 178.5(11)
N2A C21A C5A 118.4(7)
N2A C21A H21A 120.8
C5A C21A H21A 120.8
N3A C22A C27A 119.7(7)
N3A C22A C23A 124.0(7)
C27A C22A C23A 116.4(7)
C24A C23A C22A 121.7(7)
C24A C23A N4A 116.6(7)
C22A C23A N4A 121.6(7)
C25A C24A C23A 118.8(8)
C25A C24A H24A 120.6
C23A C24A H24A 120.6
C24A C25A C26A 121.7(8)
C24A C25A N5A 118.8(8)
C26A C25A N5A 119.5(8)
C27A C26A C25A 120.0(8)
C27A C26A H26A 120.0
C25A C26A H26A 120.0
C26A C27A C22A 121.5(8)
C26A C27A H27A 119.2
C22A C27A H27A 119.2
C29A C28A C6A 123.9(9)
C29A C28A H28A 118.0
C6A C28A H28A 118.0
C28A C29A H29A 120.0
C28A C29A H29B 120.0
H29A C29A H29B 120.0
C2B O1B C1B 105.8(6)
C1B N1B C3B 107.3(7)
C21B N2B N3B 115.5(7)
C22B N3B N2B 118.5(6)
C22B N3B H3B 120.7
N2B N3B H3B 120.7
O4B N4B O3B 121.8(7)
O4B N4B C23B 119.8(7)
O3B N4B C23B 118.4(6)
O5B N5B O6B 123.3(7)
O5B N5B C25B 118.6(7)
O6B N5B C25B 118.1(7)
N1B C1B O1B 116.1(7)
N1B C1B C8B 129.3(8)
O1B C1B C8B 114.5(7)
O2B C2B O1B 121.8(7)
O2B C2B C3B 131.8(7)
O1B C2B C3B 106.4(7)
N1B C3B C2B 104.4(6)
N1B C3B C7B 114.7(6)
C2B C3B C7B 115.1(6)
N1B C3B C4B 110.0(6)
C2B C3B C4B 111.1(6)
C7B C3B C4B 101.8(6)
C14B C4B C5B 118.2(6)
C14B C4B C3B 114.2(6)
C5B C4B C3B 104.7(6)
C14B C4B H4B 106.3
C5B C4B H4B 106.3
C3B C4B H4B 106.3
C21B C5B C4B 108.7(6)
C21B C5B C6B 116.2(6)
C4B C5B C6B 104.6(6)
C21B C5B H5B 109.0
C4B C5B H5B 109.0
C6B C5B H5B 109.0
C7B C6B C28B 115.8(7)
C7B C6B C5B 106.4(6)
C28B C6B C5B 116.2(6)
C7B C6B H6B 105.8
C28B C6B H6B 105.8
C5B C6B H6B 105.8
C6B C7B C3B 103.5(6)
C6B C7B H7BA 111.1
C3B C7B H7BA 111.1
C6B C7B H7BB 111.1
C3B C7B H7BB 111.1
H7BA C7B H7BB 109.0
C9B C8B C13B 120.1(9)
C9B C8B C1B 122.4(9)
C13B C8B C1B 117.4(9)
C8B C9B C10B 118.6(12)
C8B C9B H9B 120.7
C10B C9B H9B 120.7
C11B C10B C9B 120.0(12)
C11B C10B H10B 120.0
C9B C10B H10B 120.0
C12B C11B C10B 121.6(11)
C12B C11B H11B 119.2
C10B C11B H11B 119.2
C11B C12B C13B 119.2(12)
C11B C12B H12B 120.4
C13B C12B H12B 120.4
C12B C13B C8B 120.1(10)
C12B C13B H13B 119.9
C8B C13B H13B 119.9
C15B C14B C19B 119.0(8)
C15B C14B C4B 123.6(7)
C19B C14B C4B 117.4(7)
C14B C15B C16B 121.5(8)
C14B C15B H15B 119.3
C16B C15B H15B 119.3
C17B C16B C15B 119.0(8)
C17B C16B H16B 120.5
C15B C16B H16B 120.5
C18B C17B C16B 120.0(7)
C18B C17B C20B 119.9(7)
C16B C17B C20B 120.1(8)
C19B C18B C17B 120.2(8)
C19B C18B H18B 119.9
C17B C18B H18B 119.9
C18B C19B C14B 120.3(8)
C18B C19B H19B 119.9
C14B C19B H19B 119.9
N6B C20B C17B 179.3(10)
N2B C21B C5B 119.3(7)
N2B C21B H21B 120.4
C5B C21B H21B 120.4
N3B C22B C23B 123.8(7)
N3B C22B C27B 119.2(7)
C23B C22B C27B 117.0(7)
C24B C23B C22B 122.4(7)
C24B C23B N4B 115.6(7)
C22B C23B N4B 122.0(7)
C23B C24B C25B 118.2(7)
C23B C24B H24B 120.9
C25B C24B H24B 120.9
C24B C25B C26B 121.3(7)
C24B C25B N5B 119.0(7)
C26B C25B N5B 119.8(7)
C27B C26B C25B 120.4(8)
C27B C26B H26B 119.8
C25B C26B H26B 119.8
C26B C27B C22B 120.7(7)
C26B C27B H27B 119.6
C22B C27B H27B 119.6
C29B C28B C6B 125.8(8)
C29B C28B H28B 117.1
C6B C28B H28B 117.1
C28B C29B H29C 120.0
C28B C29B H29D 120.0
H29C C29B H29D 120.0
C2C O1C C1C 105.9(6)
C1C N1C C3C 106.6(7)
C21C N2C N3C 115.4(7)
C22C N3C N2C 119.4(7)
C22C N3C H3C 120.3
N2C N3C H3C 120.3
O4C N4C O3C 122.1(7)
O4C N4C C23C 119.7(6)
O3C N4C C23C 118.1(6)
O5C N5C O6C 123.8(7)
O5C N5C C25C 118.5(7)
O6C N5C C25C 117.7(7)
N1C C1C O1C 117.5(7)
N1C C1C C8C 127.3(8)
O1C C1C C8C 115.2(7)
O2C C2C O1C 122.7(7)
O2C C2C C3C 131.2(7)
O1C C2C C3C 106.1(7)
N1C C3C C2C 103.8(6)
N1C C3C C7C 115.0(7)
C2C C3C C7C 114.2(7)
N1C C3C C4C 111.3(6)
C2C C3C C4C 110.0(7)
C7C C3C C4C 102.5(6)
C14C C4C C5C 118.9(7)
C14C C4C C3C 114.1(6)
C5C C4C C3C 104.2(6)
C14C C4C H4C 106.3
C5C C4C H4C 106.3
C3C C4C H4C 106.3
C21C C5C C4C 113.2(6)
C21C C5C C6C 115.3(6)
C4C C5C C6C 106.9(6)
C21C C5C H5C 107.0
C4C C5C H5C 107.0
C6C C5C H5C 107.0
C28C C6C C7C 112.6(7)
C28C C6C C5C 115.7(7)
C7C C6C C5C 104.2(6)
C28C C6C H6C 108.0
C7C C6C H6C 108.0
C5C C6C H6C 108.0
C3C C7C C6C 104.1(6)
C3C C7C H7CA 110.9
C6C C7C H7CA 110.9
C3C C7C H7CB 110.9
C6C C7C H7CB 110.9
H7CA C7C H7CB 109.0
C9C C8C C13C 118.8(10)
C9C C8C C1C 120.2(9)
C13C C8C C1C 121.0(10)
C8C C9C C10C 121.4(11)
C8C C9C H9C 119.3
C10C C9C H9C 119.3
C11C C10C C9C 118.8(15)
C11C C10C H10C 120.6
C9C C10C H10C 120.6
C10C C11C C12C 121.4(12)
C10C C11C H11C 119.3
C12C C11C H11C 119.3
C13C C12C C11C 118.1(14)
C13C C12C H12C 120.9
C11C C12C H12C 120.9
C12C C13C C8C 120.9(14)
C12C C13C H13C 119.5
C8C C13C H13C 119.5
C19C C14C C15C 116.8(7)
C19C C14C C4C 119.0(7)
C15C C14C C4C 124.1(7)
C16C C15C C14C 120.9(7)
C16C C15C H15C 119.5
C14C C15C H15C 119.5
C15C C16C C17C 121.0(8)
C15C C16C H16C 119.5
C17C C16C H16C 119.5
C18C C17C C16C 118.6(8)
C18C C17C C20C 120.7(7)
C16C C17C C20C 120.7(8)
C19C C18C C17C 120.0(8)
C19C C18C H18C 120.0
C17C C18C H18C 120.0
C18C C19C C14C 122.6(8)
C18C C19C H19C 118.7
C14C C19C H19C 118.7
N6C C20C C17C 177.8(10)
N2C C21C C5C 122.2(7)
N2C C21C H21C 118.9
C5C C21C H21C 118.9
N3C C22C C27C 120.1(7)
N3C C22C C23C 124.4(7)
C27C C22C C23C 115.4(7)
C24C C23C C22C 121.8(7)
C24C C23C N4C 116.3(7)
C22C C23C N4C 121.9(7)
C25C C24C C23C 119.5(7)
C25C C24C H24C 120.2
C23C C24C H24C 120.2
C24C C25C C26C 121.3(8)
C24C C25C N5C 119.2(7)
C26C C25C N5C 119.4(7)
C27C C26C C25C 119.8(8)
C27C C26C H26C 120.1
C25C C26C H26C 120.1
C26C C27C C22C 122.0(7)
C26C C27C H27C 119.0
C22C C27C H27C 119.0
C29C C28C C6C 124.3(8)
C29C C28C H28C 117.8
C6C C28C H28C 117.8
C28C C29C H29E 120.0
C28C C29C H29F 120.0
H29E C29C H29F 120.0
C2D O1D C1D 105.7(6)
C1D N1D C3D 106.1(7)
C21D N2D N3D 113.8(7)
C22D N3D N2D 121.1(7)
C22D N3D H3D 119.5
N2D N3D H3D 119.5
O4D N4D O3D 121.9(7)
O4D N4D C23D 119.7(8)
O3D N4D C23D 118.3(7)
O5D N5D O6D 124.6(8)
O5D N5D C25D 118.7(8)
O6D N5D C25D 116.7(8)
N1D C1D O1D 116.6(7)
N1D C1D C8D 126.8(8)
O1D C1D C8D 116.6(7)
O2D C2D O1D 122.2(7)
O2D C2D C3D 129.6(7)
O1D C2D C3D 108.2(7)
N1D C3D C2D 103.3(6)
N1D C3D C7D 112.5(6)
C2D C3D C7D 111.8(6)
N1D C3D C4D 112.4(6)
C2D C3D C4D 112.4(7)
C7D C3D C4D 104.6(6)
C14D C4D C5D 119.8(7)
C14D C4D C3D 112.4(6)
C5D C4D C3D 100.5(6)
C14D C4D H4D 107.8
C5D C4D H4D 107.8
C3D C4D H4D 107.8
C21D C5D C4D 118.5(7)
C21D C5D C6D 113.1(7)
C4D C5D C6D 105.4(7)
C21D C5D H5D 106.3
C4D C5D H5D 106.3
C6D C5D H5D 106.3
C28D C6D C5D 113.8(7)
C28D C6D C7D 110.3(7)
C5D C6D C7D 104.8(6)
C28D C6D H6D 109.3
C5D C6D H6D 109.3
C7D C6D H6D 109.3
C6D C7D C3D 106.7(6)
C6D C7D H7DA 110.4
C3D C7D H7DA 110.4
C6D C7D H7DB 110.4
C3D C7D H7DB 110.4
H7DA C7D H7DB 108.6
C13D C8D C9D 118.8(8)
C13D C8D C1D 119.8(8)
C9D C8D C1D 121.4(9)
C10D C9D C8D 120.5(10)
C10D C9D H9D 119.7
C8D C9D H9D 119.7
C9D C10D C11D 120.2(10)
C9D C10D H10D 119.9
C11D C10D H10D 119.9
C10D C11D C12D 120.3(10)
C10D C11D H11D 119.8
C12D C11D H11D 119.8
C13D C12D C11D 120.4(11)
C13D C12D H12D 119.8
C11D C12D H12D 119.8
C12D C13D C8D 119.7(10)
C12D C13D H13D 120.2
C8D C13D H13D 120.2
C15D C14D C19D 116.7(7)
C15D C14D C4D 119.9(7)
C19D C14D C4D 123.2(7)
C16D C15D C14D 122.8(8)
C16D C15D H15D 118.6
C14D C15D H15D 118.6
C15D C16D C17D 119.5(8)
C15D C16D H16D 120.3
C17D C16D H16D 120.3
C18D C17D C16D 119.6(8)
C18D C17D C20D 120.9(8)
C16D C17D C20D 119.5(8)
C19D C18D C17D 120.6(8)
C19D C18D H18D 119.7
C17D C18D H18D 119.7
C18D C19D C14D 120.9(8)
C18D C19D H19D 119.6
C14D C19D H19D 119.6
N6D C20D C17D 179.7(13)
N2D C21D C5D 123.5(7)
N2D C21D H21D 118.3
C5D C21D H21D 118.3
N3D C22D C27D 119.6(7)
N3D C22D C23D 124.0(8)
C27D C22D C23D 116.3(8)
C24D C23D C22D 121.2(8)
C24D C23D N4D 116.5(7)
C22D C23D N4D 122.1(8)
C25D C24D C23D 119.7(8)
C25D C24D H24D 120.2
C23D C24D H24D 120.2
C24D C25D C26D 121.2(8)
C24D C25D N5D 119.3(8)
C26D C25D N5D 119.5(8)
C27D C26D C25D 120.3(8)
C27D C26D H26D 119.8
C25D C26D H26D 119.8
C26D C27D C22D 121.3(8)
C26D C27D H27D 119.4
C22D C27D H27D 119.4
C29D C28D C6D 124.2(9)
C29D C28D H28D 117.9
C6D C28D H28D 117.9
C28D C29D H29G 120.0
C28D C29D H29H 120.0
H29G C29D H29H 120.0
Cl2S C1S Cl1S 110.9(9)
Cl2S C1S H1SA 109.5
Cl1S C1S H1SA 109.5
Cl2S C1S H1SB 109.5
Cl1S C1S H1SB 109.5
H1SA C1S H1SB 108.1
Cl3S C2S Cl4S 113.0(10)
Cl3S C2S H2SA 109.0
Cl4S C2S H2SA 109.0
Cl3S C2S H2SB 109.0
Cl4S C2S H2SB 109.0
H2SA C2S H2SB 107.8

loop_
_geom_bond_atom_site_label_1
_geom_bond_atom_site_label_2
_geom_bond_distance
O1A C2A 1.371(10)
O1A C1A 1.409(10)
O2A C2A 1.185(11)
O3A N4A 1.263(10)
O4A N4A 1.210(9)
O5A N5A 1.225(11)
O6A N5A 1.226(10)
N1A C1A 1.263(11)
N1A C3A 1.449(10)
N2A C21A 1.266(11)
N2A N3A 1.383(9)
N3A C22A 1.350(11)
N3A H3A 0.8800
N4A C23A 1.434(11)
N5A C25A 1.455(11)
N6A C20A 1.138(12)
C1A C8A 1.455(12)
C2A C3A 1.533(11)
C3A C4A 1.555(11)
C3A C7A 1.555(11)
C4A C14A 1.510(11)
C4A C5A 1.532(10)
C4A H4A 1.0000
C5A C21A 1.485(11)
C5A C6A 1.545(11)
C5A H5A 1.0000
C6A C28A 1.502(12)
C6A C7A 1.561(11)
C6A H6A 1.0000
C7A H7AA 0.9900
C7A H7AB 0.9900
C8A C13A 1.387(14)
C8A C9A 1.399(13)
C9A C10A 1.385(14)
C9A H9A 0.9500
C10A C11A 1.372(17)
C10A H10A 0.9500
C11A C12A 1.377(16)
C11A H11A 0.9500
C12A C13A 1.386(14)
C12A H12A 0.9500
C13A H13A 0.9500
C14A C15A 1.395(11)
C14A C19A 1.405(11)
C15A C16A 1.373(12)
C15A H15A 0.9500
C16A C17A 1.391(12)
C16A H16A 0.9500
C17A C18A 1.401(12)
C17A C20A 1.436(12)
C18A C19A 1.359(12)
C18A H18A 0.9500
C19A H19A 0.9500
C21A H21A 0.9500
C22A C27A 1.420(12)
C22A C23A 1.423(11)
C23A C24A 1.393(12)
C24A C25A 1.368(12)
C24A H24A 0.9500
C25A C26A 1.385(12)
C26A C27A 1.363(13)
C26A H26A 0.9500
C27A H27A 0.9500
C28A C29A 1.330(13)
C28A H28A 0.9500
C29A H29A 0.9500
C29A H29B 0.9500
O1B C2B 1.380(10)
O1B C1B 1.412(11)
O2B C2B 1.192(10)
O3B N4B 1.245(9)
O4B N4B 1.213(9)
O5B N5B 1.223(10)
O6B N5B 1.232(10)
N1B C1B 1.251(11)
N1B C3B 1.463(10)
N2B C21B 1.278(11)
N2B N3B 1.382(9)
N3B C22B 1.363(11)
N3B H3B 0.8800
N4B C23B 1.449(10)
N5B C25B 1.447(11)
N6B C20B 1.134(11)
C1B C8B 1.459(13)
C2B C3B 1.507(11)
C3B C7B 1.531(10)
C3B C4B 1.562(11)
C4B C14B 1.516(11)
C4B C5B 1.556(11)
C4B H4B 1.0000
C5B C21B 1.469(11)
C5B C6B 1.568(10)
C5B H5B 1.0000
C6B C7B 1.517(11)
C6B C28B 1.524(11)
C6B H6B 1.0000
C7B H7BA 0.9900
C7B H7BB 0.9900
C8B C9B 1.381(14)
C8B C13B 1.396(15)
C9B C10B 1.404(18)
C9B H9B 0.9500
C10B C11B 1.37(2)
C10B H10B 0.9500
C11B C12B 1.36(2)
C11B H11B 0.9500
C12B C13B 1.383(14)
C12B H12B 0.9500
C13B H13B 0.9500
C14B C15B 1.371(12)
C14B C19B 1.398(12)
C15B C16B 1.392(12)
C15B H15B 0.9500
C16B C17B 1.390(12)
C16B H16B 0.9500
C17B C18B 1.384(13)
C17B C20B 1.456(12)
C18B C19B 1.381(13)
C18B H18B 0.9500
C19B H19B 0.9500
C21B H21B 0.9500
C22B C23B 1.414(11)
C22B C27B 1.427(12)
C23B C24B 1.387(12)
C24B C25B 1.391(12)
C24B H24B 0.9500
C25B C26B 1.393(12)
C26B C27B 1.367(12)
C26B H26B 0.9500
C27B H27B 0.9500
C28B C29B 1.303(14)
C28B H28B 0.9500
C29B H29C 0.9500
C29B H29D 0.9500
O1C C2C 1.377(10)
O1C C1C 1.383(11)
O2C C2C 1.192(10)
O3C N4C 1.245(9)
O4C N4C 1.224(9)
O5C N5C 1.210(10)
O6C N5C 1.232(10)
N1C C1C 1.255(11)
N1C C3C 1.462(10)
N2C C21C 1.279(11)
N2C N3C 1.379(9)
N3C C22C 1.334(11)
N3C H3C 0.8800
N4C C23C 1.448(11)
N5C C25C 1.467(11)
N6C C20C 1.147(12)
C1C C8C 1.473(13)
C2C C3C 1.523(11)
C3C C7C 1.532(11)
C3C C4C 1.561(11)
C4C C14C 1.494(11)
C4C C5C 1.545(10)
C4C H4C 1.0000
C5C C21C 1.495(11)
C5C C6C 1.575(12)
C5C H5C 1.0000
C6C C28C 1.519(11)
C6C C7C 1.544(11)
C6C H6C 1.0000
C7C H7CA 0.9900
C7C H7CB 0.9900
C8C C9C 1.350(16)
C8C C13C 1.406(16)
C9C C10C 1.394(16)
C9C H9C 0.9500
C10C C11C 1.35(2)
C10C H10C 0.9500
C11C C12C 1.40(3)
C11C H11C 0.9500
C12C C13C 1.362(19)
C12C H12C 0.9500
C13C H13C 0.9500
C14C C19C 1.392(11)
C14C C15C 1.404(12)
C15C C16C 1.383(13)
C15C H15C 0.9500
C16C C17C 1.391(12)
C16C H16C 0.9500
C17C C18C 1.386(13)
C17C C20C 1.425(13)
C18C C19C 1.377(13)
C18C H18C 0.9500
C19C H19C 0.9500
C21C H21C 0.9500
C22C C27C 1.420(12)
C22C C23C 1.429(11)
C23C C24C 1.397(11)
C24C C25C 1.357(12)
C24C H24C 0.9500
C25C C26C 1.384(12)
C26C C27C 1.377(12)
C26C H26C 0.9500
C27C H27C 0.9500
C28C C29C 1.299(13)
C28C H28C 0.9500
C29C H29E 0.9500
C29C H29F 0.9500
O1D C2D 1.360(10)
O1D C1D 1.404(11)
O2D C2D 1.202(10)
O3D N4D 1.253(10)
O4D N4D 1.212(10)
O5D N5D 1.215(11)
O6D N5D 1.239(11)
N1D C1D 1.280(11)
N1D C3D 1.486(10)
N2D C21D 1.282(11)
N2D N3D 1.375(10)
N3D C22D 1.334(12)
N3D H3D 0.8800
N4D C23D 1.451(12)
N5D C25D 1.458(12)
N6D C20D 1.131(12)
C1D C8D 1.447(12)
C2D C3D 1.511(11)
C3D C7D 1.539(11)
C3D C4D 1.563(11)
C4D C14D 1.476(11)
C4D C5D 1.527(10)
C4D H4D 1.0000
C5D C21D 1.466(12)
C5D C6D 1.537(12)
C5D H5D 1.0000
C6D C28D 1.524(12)
C6D C7D 1.538(12)
C6D H6D 1.0000
C7D H7DA 0.9900
C7D H7DB 0.9900
C8D C13D 1.400(15)
C8D C9D 1.408(13)
C9D C10D 1.364(15)
C9D H9D 0.9500
C10D C11D 1.368(19)
C10D H10D 0.9500
C11D C12D 1.389(18)
C11D H11D 0.9500
C12D C13D 1.371(15)
C12D H12D 0.9500
C13D H13D 0.9500
C14D C15D 1.394(11)
C14D C19D 1.421(12)
C15D C16D 1.361(12)
C15D H15D 0.9500
C16D C17D 1.398(12)
C16D H16D 0.9500
C17D C18D 1.386(13)
C17D C20D 1.448(12)
C18D C19D 1.369(12)
C18D H18D 0.9500
C19D H19D 0.9500
C21D H21D 0.9500
C22D C27D 1.426(12)
C22D C23D 1.430(12)
C23D C24D 1.384(13)
C24D C25D 1.369(13)
C24D H24D 0.9500
C25D C26D 1.384(13)
C26D C27D 1.363(13)
C26D H26D 0.9500
C27D H27D 0.9500
C28D C29D 1.323(13)
C28D H28D 0.9500
C29D H29G 0.9500
C29D H29H 0.9500
Cl1S C1S 1.761(17)
Cl2S C1S 1.730(16)
C1S H1SA 0.9900
C1S H1SB 0.9900
Cl3S C2S 1.722(19)
Cl4S C2S 1.73(2)
C2S H2SA 0.9900
C2S H2SB 0.9900

loop_
_geom_hbond_atom_site_label_D
_geom_hbond_atom_site_label_H
_geom_hbond_atom_site_label_A
_geom_hbond_distance_DH
_geom_hbond_distance_HA
_geom_hbond_distance_DA
_geom_hbond_angle_DHA
_geom_hbond_publ_flag
N3A H3A O3A 0.88 1.97 2.591(9) 126.7 yes
N3B H3B O3B 0.88 2.01 2.621(9) 125.2 yes
N3B H3B O3C 0.88 2.63 3.420(9) 150.8 yes
N3C H3C O3B 0.88 2.57 3.346(9) 147.6 yes
N3C H3C O3C 0.88 2.02 2.622(9) 124.9 yes
N3D H3D O3D 0.88 2.01 2.630(9) 126.4 yes
